data_7013211
loop_
_publ_author_name
'Anderson, Kirsty M.'
'Baylies, Christian J.'
'Monowar Jahan, A. H. M.'
'Norman, Nicholas C.'
'Orpen, A. Guy'
'Starbuck, Jonathan'

_publ_section_title
;
 Coordination complexes of the bismuth(iii) thiolates Bi(SC6F5)3 and
 Bi(SC6Cl5)3 with pyridine ligands
;
_journal_issue 16
_journal_name_full 'Dalton Transactions'
_journal_page_first 3270
_journal_paper_doi 10.1039/b305711a
_journal_year 2003
_chemical_formula_moiety 'C18 Bi F15 S3, 3(C5 H5 N)'
_chemical_formula_sum 'C33 H15 Bi F15 N3 S3'
_chemical_formula_weight 1043.67
_chemical_name_systematic
;
?
;
_space_group_IT_number 14
_symmetry_cell_setting monoclinic
_symmetry_space_group_name_Hall '-P 2yn'
_symmetry_space_group_name_H-M 'P 1 21/n 1'
_atom_sites_solution_hydrogens geom
_atom_sites_solution_primary direct
_atom_sites_solution_secondary difmap
_audit_creation_method SHELXL-97
_cell_angle_alpha 90.00
_cell_angle_beta 95.040(15)
_cell_angle_gamma 90.00
_cell_formula_units_Z 4
_cell_length_a 8.7632(8)
_cell_length_b 13.6101(16)
_cell_length_c 30.018(5)
_cell_measurement_reflns_used 225
_cell_measurement_temperature 173(2)
_cell_volume 3566.3(8)
_computing_cell_refinement 'Bruker SMART'
_computing_data_collection 'Bruker SMART'
_computing_data_reduction 'Bruker SAINT'
_computing_molecular_graphics 'Bruker SHELXTL'
_computing_publication_material 'Bruker SHELXTL'
_computing_structure_refinement 'SHELXL-97 (Sheldrick, 1997)'
_computing_structure_solution 'SHELXS-97 (Sheldrick, 1990)'
_diffrn_ambient_temperature 173(2)
_diffrn_measured_fraction_theta_full 0.995
_diffrn_measured_fraction_theta_max 0.995
_diffrn_measurement_device_type 'Siemens CCD area detector'
_diffrn_measurement_method '\w scans with narrow frames'
_diffrn_radiation_monochromator graphite
_diffrn_radiation_source 'fine-focus sealed tube'
_diffrn_radiation_type MoK\a
_diffrn_radiation_wavelength 0.71073
_diffrn_reflns_av_R_equivalents 0.0646
_diffrn_reflns_av_sigmaI/netI 0.0866
_diffrn_reflns_limit_h_max 11
_diffrn_reflns_limit_h_min -11
_diffrn_reflns_limit_k_max 12
_diffrn_reflns_limit_k_min -17
_diffrn_reflns_limit_l_max 39
_diffrn_reflns_limit_l_min -38
_diffrn_reflns_number 22813
_diffrn_reflns_theta_full 27.57
_diffrn_reflns_theta_max 27.57
_diffrn_reflns_theta_min 1.36
_diffrn_standards_decay_% 0
_exptl_absorpt_coefficient_mu 5.228
_exptl_absorpt_correction_T_max 0.350
_exptl_absorpt_correction_T_min 0.191
_exptl_absorpt_correction_type multi-scan
_exptl_absorpt_process_details 'SADABS (Sheldrick, 1996)'
_exptl_crystal_colour yellow
_exptl_crystal_density_diffrn 1.944
_exptl_crystal_density_meas ?
_exptl_crystal_density_method .
_exptl_crystal_description block
_exptl_crystal_F_000 2000
_exptl_crystal_size_max 0.40
_exptl_crystal_size_mid 0.30
_exptl_crystal_size_min 0.20
_refine_diff_density_max 0.754
_refine_diff_density_min -0.693
_refine_diff_density_rms 0.110
_refine_ls_extinction_method none
_refine_ls_goodness_of_fit_ref 0.898
_refine_ls_hydrogen_treatment constr
_refine_ls_matrix_type full
_refine_ls_number_parameters 496
_refine_ls_number_reflns 8195
_refine_ls_number_restraints 0
_refine_ls_restrained_S_all 0.898
_refine_ls_R_factor_all 0.0853
_refine_ls_R_factor_gt 0.0374
_refine_ls_shift/su_max 0.003
_refine_ls_shift/su_mean 0.000
_refine_ls_structure_factor_coef Fsqd
_refine_ls_weighting_details 'calc w=1/[\s^2^(Fo^2^)+(0.0185P)^2^+0.0000P] where P=(Fo^2^+2Fc^2^)/3'
_refine_ls_weighting_scheme calc
_refine_ls_wR_factor_gt 0.0544
_refine_ls_wR_factor_ref 0.0627
_reflns_number_gt 5118
_reflns_number_total 8195
_reflns_threshold_expression >2\s(I)
_cod_data_source_file b305711a.txt
_cod_data_source_block 4a
_cod_depositor_comments
;
The following automatic conversions were performed:
'_symmetry_cell_setting' value 'Monoclinic' changed to 'monoclinic'
according to '/home/saulius/struct/CIF-dictionaries/cif_core.dic'
dictionary named 'cif_core.dic' version 2.4.1 from 2010-06-29.

Automatic conversion script
Id: cif_fix_enum 1527 2010-12-29 10:47:43Z saulius 
;
_cod_original_sg_symbol_H-M P2(1)/n
_cod_database_code 7013211

loop_
_symmetry_equiv_pos_as_xyz
'x, y, z'
'-x+1/2, y+1/2, -z+1/2'
'-x, -y, -z'
'x-1/2, -y-1/2, z-1/2'

loop_
_atom_site_label
_atom_site_type_symbol
_atom_site_fract_x
_atom_site_fract_y
_atom_site_fract_z
_atom_site_U_iso_or_equiv
_atom_site_adp_type
_atom_site_occupancy
_atom_site_symmetry_multiplicity
_atom_site_calc_flag
_atom_site_refinement_flags
_atom_site_disorder_assembly
_atom_site_disorder_group
Bi1 Bi 0.30187(2) 0.636007(13) 0.151525(6) 0.03471(6) Uani 1 1 d . . .
S1 S 0.20470(14) 0.52784(9) 0.21567(4) 0.0375(3) Uani 1 1 d . . .
C11 C 0.3466(5) 0.5496(3) 0.25980(15) 0.0354(12) Uani 1 1 d . . .
F12 F 0.5216(3) 0.4400(2) 0.23090(9) 0.0518(8) Uani 1 1 d . . .
C12 C 0.4881(6) 0.5032(4) 0.26311(16) 0.0385(12) Uani 1 1 d . . .
F13 F 0.7342(3) 0.4754(2) 0.29884(10) 0.0660(9) Uani 1 1 d . . .
C13 C 0.5984(6) 0.5211(4) 0.29737(18) 0.0447(13) Uani 1 1 d . . .
F14 F 0.6788(3) 0.6069(2) 0.36365(10) 0.0655(10) Uani 1 1 d . . .
C14 C 0.5714(6) 0.5884(4) 0.33006(17) 0.0450(13) Uani 1 1 d . . .
F15 F 0.4031(3) 0.7007(2) 0.35992(10) 0.0585(8) Uani 1 1 d . . .
C15 C 0.4322(6) 0.6347(4) 0.32803(16) 0.0417(12) Uani 1 1 d . . .
F16 F 0.1892(3) 0.6645(2) 0.29342(9) 0.0491(8) Uani 1 1 d . . .
C16 C 0.3233(5) 0.6157(3) 0.29383(15) 0.0350(12) Uani 1 1 d . . .
S2 S 0.15830(14) 0.78577(9) 0.18490(4) 0.0399(3) Uani 1 1 d . . .
C21 C 0.1734(5) 0.8756(3) 0.14350(15) 0.0368(12) Uani 1 1 d . . .
F22 F 0.4315(3) 0.9129(2) 0.16772(9) 0.0498(8) Uani 1 1 d . . .
C22 C 0.3066(6) 0.9302(3) 0.13999(16) 0.0377(12) Uani 1 1 d . . .
F23 F 0.4490(4) 1.0495(2) 0.10433(10) 0.0622(9) Uani 1 1 d . . .
C23 C 0.3164(6) 1.0006(4) 0.10721(18) 0.0443(14) Uani 1 1 d . . .
F24 F 0.2034(4) 1.0894(2) 0.04603(10) 0.0698(10) Uani 1 1 d . . .
C24 C 0.1931(7) 1.0210(4) 0.07800(18) 0.0476(14) Uani 1 1 d . . .
C25 C 0.0601(6) 0.9700(4) 0.08079(18) 0.0484(14) Uani 1 1 d . . .
F25 F -0.0622(4) 0.9902(2) 0.05151(11) 0.0706(10) Uani 1 1 d . . .
F26 F -0.0822(3) 0.8518(2) 0.11430(10) 0.0610(9) Uani 1 1 d . . .
C26 C 0.0509(6) 0.8992(4) 0.11292(17) 0.0429(13) Uani 1 1 d . . .
S3 S 0.03414(15) 0.59796(11) 0.10759(5) 0.0504(4) Uani 1 1 d . . .
C31 C 0.0627(6) 0.4910(4) 0.07555(17) 0.0415(13) Uani 1 1 d . . .
C32 C 0.1521(6) 0.4884(4) 0.04060(17) 0.0403(13) Uani 1 1 d . . .
F32 F 0.2322(3) 0.5698(2) 0.03065(9) 0.0529(8) Uani 1 1 d . . .
F33 F 0.2567(3) 0.4105(2) -0.01994(10) 0.0585(8) Uani 1 1 d . . .
C33 C 0.1663(6) 0.4087(4) 0.01363(17) 0.0431(13) Uani 1 1 d . . .
C34 C 0.0819(6) 0.3252(4) 0.02120(18) 0.0439(14) Uani 1 1 d . . .
F34 F 0.0898(3) 0.2462(2) -0.00559(10) 0.0558(8) Uani 1 1 d . . .
F35 F -0.0914(3) 0.2429(2) 0.06326(10) 0.0619(9) Uani 1 1 d . . .
C35 C -0.0081(6) 0.3238(4) 0.05599(19) 0.0458(14) Uani 1 1 d . . .
F36 F -0.1038(3) 0.3988(2) 0.11732(11) 0.0637(9) Uani 1 1 d . . .
C36 C -0.0166(6) 0.4040(4) 0.08301(17) 0.0445(14) Uani 1 1 d . . .
N101 N 0.5574(5) 0.6946(3) 0.20478(15) 0.0475(11) Uani 1 1 d . . .
C101 C 0.5610(6) 0.7606(4) 0.23739(19) 0.0507(15) Uani 1 1 d . . .
H10A H 0.4697 0.7955 0.2418 0.061 Uiso 1 1 calc R . .
C102 C 0.6894(7) 0.7806(4) 0.2649(2) 0.0671(19) Uani 1 1 d . . .
H10B H 0.6875 0.8285 0.2879 0.081 Uiso 1 1 calc R . .
C103 C 0.8221(7) 0.7301(5) 0.2586(3) 0.077(2) Uani 1 1 d . . .
H10C H 0.9134 0.7428 0.2772 0.092 Uiso 1 1 calc R . .
C104 C 0.8209(7) 0.6622(5) 0.2256(3) 0.078(2) Uani 1 1 d . . .
H10D H 0.9109 0.6261 0.2210 0.094 Uiso 1 1 calc R . .
C105 C 0.6875(6) 0.6461(4) 0.1988(2) 0.0631(17) Uani 1 1 d . . .
H10E H 0.6875 0.5993 0.1753 0.076 Uiso 1 1 calc R . .
N201 N 0.4186(5) 0.4632(3) 0.11886(14) 0.0429(11) Uani 1 1 d . . .
C201 C 0.5089(6) 0.4666(4) 0.08552(19) 0.0482(14) Uani 1 1 d . . .
H20A H 0.5336 0.5291 0.0741 0.058 Uiso 1 1 calc R . .
C202 C 0.5681(6) 0.3850(4) 0.06673(18) 0.0524(15) Uani 1 1 d . . .
H20B H 0.6295 0.3906 0.0423 0.063 Uiso 1 1 calc R . .
C203 C 0.5362(7) 0.2945(4) 0.0842(2) 0.0620(17) Uani 1 1 d . . .
H20C H 0.5770 0.2363 0.0724 0.074 Uiso 1 1 calc R . .
C204 C 0.4453(6) 0.2895(4) 0.11868(19) 0.0549(16) Uani 1 1 d . . .
H20D H 0.4220 0.2281 0.1315 0.066 Uiso 1 1 calc R . .
C205 C 0.3882(6) 0.3759(4) 0.13440(16) 0.0440(13) Uani 1 1 d . . .
H20E H 0.3227 0.3720 0.1579 0.053 Uiso 1 1 calc R . .
N301 N 0.3974(5) 0.7517(3) 0.08017(14) 0.0440(11) Uani 1 1 d . . .
C301 C 0.2993(6) 0.7831(4) 0.04692(17) 0.0417(13) Uani 1 1 d . . .
H30A H 0.1954 0.7629 0.0465 0.050 Uiso 1 1 calc R . .
C302 C 0.3400(7) 0.8433(4) 0.01302(17) 0.0488(14) Uani 1 1 d . . .
H30B H 0.2658 0.8649 -0.0098 0.059 Uiso 1 1 calc R . .
C303 C 0.4901(7) 0.8710(4) 0.01312(18) 0.0596(16) Uani 1 1 d . . .
H30C H 0.5221 0.9124 -0.0098 0.071 Uiso 1 1 calc R . .
C304 C 0.5933(7) 0.8384(4) 0.0466(2) 0.0628(17) Uani 1 1 d . . .
H30D H 0.6982 0.8564 0.0473 0.075 Uiso 1 1 calc R . .
C305 C 0.5430(6) 0.7790(4) 0.07959(19) 0.0521(15) Uani 1 1 d . . .
H30E H 0.6153 0.7567 0.1028 0.062 Uiso 1 1 calc R . .

loop_
_atom_site_aniso_label
_atom_site_aniso_U_11
_atom_site_aniso_U_22
_atom_site_aniso_U_33
_atom_site_aniso_U_23
_atom_site_aniso_U_13
_atom_site_aniso_U_12
Bi1 0.04216(10) 0.03080(10) 0.03117(10) 0.00216(11) 0.00327(7) 0.00195(11)
S1 0.0418(7) 0.0377(8) 0.0331(7) 0.0011(6) 0.0037(6) 0.0009(6)
C11 0.045(3) 0.031(3) 0.031(3) 0.007(2) 0.010(2) 0.003(2)
F12 0.0562(19) 0.056(2) 0.0436(19) -0.0062(15) 0.0072(15) 0.0223(15)
C12 0.048(3) 0.036(3) 0.033(3) 0.000(2) 0.013(3) 0.005(3)
F13 0.049(2) 0.084(3) 0.064(2) 0.0023(18) -0.0001(17) 0.0255(18)
C13 0.036(3) 0.050(4) 0.048(4) 0.008(3) 0.006(3) 0.009(3)
F14 0.058(2) 0.080(3) 0.055(2) -0.0078(17) -0.0153(17) 0.0029(17)
C14 0.051(4) 0.048(4) 0.035(3) 0.004(3) -0.001(3) -0.003(3)
F15 0.070(2) 0.054(2) 0.051(2) -0.0199(16) 0.0012(17) 0.0011(16)
C15 0.049(3) 0.036(3) 0.041(3) -0.003(3) 0.011(2) 0.000(3)
F16 0.0456(17) 0.055(2) 0.0466(18) -0.0099(14) 0.0057(14) 0.0127(14)
C16 0.038(3) 0.036(3) 0.032(3) 0.006(2) 0.007(2) 0.005(2)
S2 0.0459(8) 0.0333(8) 0.0415(8) 0.0029(6) 0.0096(6) 0.0045(6)
C21 0.045(3) 0.032(3) 0.034(3) 0.001(2) 0.006(2) 0.011(3)
F22 0.0446(18) 0.0458(19) 0.058(2) 0.0071(15) -0.0021(16) -0.0054(14)
C22 0.045(3) 0.027(3) 0.041(3) 0.000(2) 0.006(3) 0.006(2)
F23 0.072(2) 0.044(2) 0.074(2) 0.0054(16) 0.0246(18) -0.0135(17)
C23 0.055(4) 0.027(3) 0.054(4) -0.005(3) 0.021(3) -0.002(3)
F24 0.102(3) 0.053(2) 0.057(2) 0.0237(17) 0.0214(19) 0.0163(19)
C24 0.071(4) 0.034(3) 0.040(3) 0.010(3) 0.015(3) 0.013(3)
C25 0.048(4) 0.056(4) 0.041(3) 0.005(3) 0.001(3) 0.018(3)
F25 0.069(2) 0.083(3) 0.058(2) 0.0186(18) -0.0060(18) 0.0249(19)
F26 0.0404(17) 0.074(2) 0.068(2) 0.0124(18) 0.0012(16) 0.0071(17)
C26 0.036(3) 0.043(3) 0.050(4) 0.003(3) 0.008(3) 0.009(2)
S3 0.0497(9) 0.0525(9) 0.0470(9) -0.0069(7) -0.0064(7) 0.0054(7)
C31 0.044(3) 0.042(3) 0.036(3) 0.000(2) -0.012(3) 0.004(3)
C32 0.040(3) 0.037(3) 0.042(3) 0.005(3) -0.012(3) 0.001(3)
F32 0.064(2) 0.041(2) 0.053(2) 0.0036(15) 0.0027(16) -0.0087(16)
F33 0.066(2) 0.063(2) 0.046(2) -0.0054(16) 0.0053(17) 0.0040(16)
C33 0.049(3) 0.046(4) 0.034(3) 0.003(3) -0.001(3) 0.003(3)
C34 0.050(3) 0.039(3) 0.039(3) -0.003(3) -0.015(3) 0.004(3)
F34 0.072(2) 0.0362(19) 0.056(2) -0.0071(15) -0.0147(17) 0.0056(15)
F35 0.064(2) 0.052(2) 0.065(2) 0.0086(16) -0.0143(17) -0.0179(17)
C35 0.045(3) 0.037(3) 0.050(4) 0.008(3) -0.019(3) -0.007(3)
F36 0.059(2) 0.075(2) 0.057(2) 0.0026(17) 0.0020(17) -0.0120(17)
C36 0.036(3) 0.061(4) 0.034(3) 0.007(3) -0.008(3) -0.002(3)
N101 0.036(3) 0.052(3) 0.055(3) 0.009(2) 0.005(2) 0.002(2)
C101 0.048(4) 0.043(4) 0.061(4) 0.020(3) 0.003(3) -0.009(3)
C102 0.055(4) 0.058(4) 0.085(5) 0.017(3) -0.015(4) -0.024(3)
C103 0.043(4) 0.075(6) 0.109(7) 0.035(4) -0.015(4) -0.016(4)
C104 0.035(4) 0.079(6) 0.124(7) 0.038(5) 0.020(4) 0.004(3)
C105 0.045(4) 0.070(5) 0.077(4) 0.017(4) 0.020(3) -0.003(3)
N201 0.045(3) 0.042(3) 0.042(3) 0.005(2) 0.009(2) 0.005(2)
C201 0.042(3) 0.049(4) 0.054(4) 0.008(3) 0.004(3) -0.003(3)
C202 0.044(3) 0.065(5) 0.050(4) -0.001(3) 0.013(3) 0.008(3)
C203 0.077(4) 0.046(4) 0.068(4) -0.020(3) 0.029(4) 0.000(3)
C204 0.074(4) 0.033(4) 0.061(4) -0.011(3) 0.024(3) -0.005(3)
C205 0.049(3) 0.042(4) 0.041(3) -0.006(3) 0.009(2) 0.000(3)
N301 0.056(3) 0.039(3) 0.037(3) -0.001(2) 0.003(2) 0.001(2)
C301 0.040(3) 0.040(3) 0.045(3) -0.010(3) 0.004(3) -0.006(2)
C302 0.065(4) 0.040(4) 0.040(3) -0.008(3) -0.003(3) -0.007(3)
C303 0.091(5) 0.049(4) 0.041(3) 0.005(3) 0.020(3) -0.009(4)
C304 0.058(4) 0.064(5) 0.068(5) -0.005(3) 0.015(4) -0.011(3)
C305 0.041(3) 0.064(4) 0.051(4) 0.002(3) -0.003(3) 0.006(3)

loop_
_atom_type_symbol
_atom_type_description
_atom_type_scat_dispersion_real
_atom_type_scat_dispersion_imag
_atom_type_scat_source
C C 0.0033 0.0016 'International Tables Vol C Tables 4.2.6.8 and 6.1.1.4'
H H 0.0000 0.0000 'International Tables Vol C Tables 4.2.6.8 and 6.1.1.4'
N N 0.0061 0.0033 'International Tables Vol C Tables 4.2.6.8 and 6.1.1.4'
F F 0.0171 0.0103 'International Tables Vol C Tables 4.2.6.8 and 6.1.1.4'
S S 0.1246 0.1234 'International Tables Vol C Tables 4.2.6.8 and 6.1.1.4'
Bi Bi -4.1077 10.2566 'International Tables Vol C Tables 4.2.6.8 and 6.1.1.4'

loop_
_geom_angle_atom_site_label_1
_geom_angle_atom_site_label_2
_geom_angle_atom_site_label_3
_geom_angle
_geom_angle_site_symmetry_1
_geom_angle_site_symmetry_3
_geom_angle_publ_flag
S1 Bi1 S2 87.62(4) . . ?
S1 Bi1 S3 85.71(4) . . ?
S2 Bi1 S3 84.76(4) . . ?
S1 Bi1 N101 92.08(9) . . ?
S2 Bi1 N101 86.92(10) . . ?
S3 Bi1 N101 171.47(10) . . ?
S1 Bi1 N201 86.41(9) . . ?
S2 Bi1 N201 172.20(9) . . ?
S3 Bi1 N201 89.79(9) . . ?
N101 Bi1 N201 98.31(13) . . ?
C11 S1 Bi1 101.79(16) . . ?
C12 C11 C16 115.5(4) . . ?
C12 C11 S1 123.0(4) . . ?
C16 C11 S1 121.5(4) . . ?
F12 C12 C13 118.0(4) . . ?
F12 C12 C11 119.3(4) . . ?
C13 C12 C11 122.7(5) . . ?
F13 C13 C12 120.5(5) . . ?
F13 C13 C14 119.5(5) . . ?
C12 C13 C14 119.9(5) . . ?
F14 C14 C15 120.7(5) . . ?
F14 C14 C13 120.5(5) . . ?
C15 C14 C13 118.8(5) . . ?
F15 C15 C16 119.7(4) . . ?
F15 C15 C14 119.8(4) . . ?
C16 C15 C14 120.5(5) . . ?
F16 C16 C15 117.7(4) . . ?
F16 C16 C11 119.7(4) . . ?
C15 C16 C11 122.5(5) . . ?
C21 S2 Bi1 101.58(16) . . ?
C26 C21 C22 115.5(4) . . ?
C26 C21 S2 121.8(4) . . ?
C22 C21 S2 122.6(4) . . ?
F22 C22 C23 117.9(5) . . ?
F22 C22 C21 120.2(4) . . ?
C23 C22 C21 121.8(5) . . ?
F23 C23 C24 119.9(5) . . ?
F23 C23 C22 119.7(5) . . ?
C24 C23 C22 120.4(5) . . ?
F24 C24 C23 120.2(5) . . ?
F24 C24 C25 120.4(5) . . ?
C23 C24 C25 119.4(5) . . ?
F25 C25 C24 119.3(5) . . ?
F25 C25 C26 120.5(5) . . ?
C24 C25 C26 120.2(5) . . ?
F26 C26 C25 117.8(5) . . ?
F26 C26 C21 119.6(5) . . ?
C25 C26 C21 122.6(5) . . ?
C31 S3 Bi1 105.69(16) . . ?
C32 C31 C36 115.3(5) . . ?
C32 C31 S3 123.8(4) . . ?
C36 C31 S3 120.8(4) . . ?
F32 C32 C31 119.4(5) . . ?
F32 C32 C33 116.2(5) . . ?
C31 C32 C33 124.4(5) . . ?
F33 C33 C32 121.6(5) . . ?
F33 C33 C34 120.0(5) . . ?
C32 C33 C34 118.5(5) . . ?
F34 C34 C35 120.7(5) . . ?
F34 C34 C33 120.0(5) . . ?
C35 C34 C33 119.3(5) . . ?
F35 C35 C34 119.5(5) . . ?
F35 C35 C36 119.8(6) . . ?
C34 C35 C36 120.6(5) . . ?
F36 C36 C35 118.7(5) . . ?
F36 C36 C31 119.5(5) . . ?
C35 C36 C31 121.8(5) . . ?
C101 N101 C105 117.8(5) . . ?
C101 N101 Bi1 126.2(4) . . ?
C105 N101 Bi1 115.9(4) . . ?
N101 C101 C102 123.2(6) . . ?
C101 C102 C103 118.7(7) . . ?
C104 C103 C102 119.2(6) . . ?
C103 C104 C105 119.2(6) . . ?
N101 C105 C104 122.1(6) . . ?
C205 N201 C201 116.8(5) . . ?
C205 N201 Bi1 123.3(3) . . ?
C201 N201 Bi1 119.9(3) . . ?
N201 C201 C202 123.7(5) . . ?
C201 C202 C203 118.2(5) . . ?
C204 C203 C202 119.1(5) . . ?
C203 C204 C205 118.2(5) . . ?
N201 C205 C204 124.0(5) . . ?
C301 N301 C305 117.3(4) . . ?
N301 C301 C302 123.6(5) . . ?
C303 C302 C301 118.3(5) . . ?
C304 C303 C302 119.1(5) . . ?
C303 C304 C305 119.1(6) . . ?
N301 C305 C304 122.7(5) . . ?

loop_
_geom_bond_atom_site_label_1
_geom_bond_atom_site_label_2
_geom_bond_distance
_geom_bond_site_symmetry_2
_geom_bond_publ_flag
Bi1 S1 2.6244(13) . ?
Bi1 S2 2.6388(13) . ?
Bi1 S3 2.6398(14) . ?
Bi1 N101 2.753(4) . ?
Bi1 N201 2.778(4) . ?
S1 C11 1.760(5) . ?
C11 C12 1.387(6) . ?
C11 C16 1.390(6) . ?
F12 C12 1.346(5) . ?
C12 C13 1.370(7) . ?
F13 C13 1.341(5) . ?
C13 C14 1.377(7) . ?
F14 C14 1.341(5) . ?
C14 C15 1.370(7) . ?
F15 C15 1.353(5) . ?
C15 C16 1.364(6) . ?
F16 C16 1.349(5) . ?
S2 C21 1.756(5) . ?
C21 C26 1.388(6) . ?
C21 C22 1.396(6) . ?
F22 C22 1.337(5) . ?
C22 C23 1.381(7) . ?
F23 C23 1.349(5) . ?
C23 C24 1.359(7) . ?
F24 C24 1.346(5) . ?
C24 C25 1.365(7) . ?
C25 F25 1.353(5) . ?
C25 C26 1.371(7) . ?
F26 C26 1.336(5) . ?
S3 C31 1.774(5) . ?
C31 C32 1.364(7) . ?
C31 C36 1.401(7) . ?
C32 F32 1.358(5) . ?
C32 C33 1.367(7) . ?
F33 C33 1.335(6) . ?
C33 C34 1.386(7) . ?
C34 F34 1.347(5) . ?
C34 C35 1.363(7) . ?
F35 C35 1.350(5) . ?
C35 C36 1.365(7) . ?
F36 C36 1.337(6) . ?
N101 C101 1.326(7) . ?
N101 C105 1.343(6) . ?
C101 C102 1.363(7) . ?
C102 C103 1.378(8) . ?
C103 C104 1.355(9) . ?
C104 C105 1.377(8) . ?
N201 C205 1.313(6) . ?
N201 C201 1.330(6) . ?
C201 C202 1.368(7) . ?
C202 C203 1.377(7) . ?
C203 C204 1.362(7) . ?
C204 C205 1.377(7) . ?
N301 C301 1.329(6) . ?
N301 C305 1.330(6) . ?
C301 C302 1.377(7) . ?
C302 C303 1.368(7) . ?
C303 C304 1.367(7) . ?
C304 C305 1.379(7) . ?
